data_4038722
loop_
_publ_author_name
'Li, Jing'
'Han, Xiao-Ni'
'Zhou, He-Ye'
'Han, Ying'
'Chen, Chuan-Feng'

_publ_section_title
;
 Helic[1]triptycene[3]arene: Synthesis, Complexation and Formation of
 [2]Rotaxane Shuttle.
;
_journal_name_full 'The Journal of organic chemistry'
_journal_paper_doi 10.1021/acs.joc.0c01558
_journal_year 2020
_chemical_formula_moiety 'C50 H48 O8, C6 H8 N2'
_chemical_formula_sum 'C56 H56 N2 O8'
_chemical_formula_weight 885.02
_space_group_crystal_system monoclinic
_space_group_IT_number 15
_space_group_name_Hall '-C 2yc'
_space_group_name_H-M_alt 'C 1 2/c 1'
_atom_sites_solution_hydrogens geom
_atom_sites_solution_primary dual
_audit_creation_date 2019-12-09
_audit_creation_method
;
Olex2 1.2
(compiled 2018.05.29 svn.r3508 for OlexSys, GUI svn.r5506)
;
_cell_angle_alpha 90
_cell_angle_beta 90.0160(10)
_cell_angle_gamma 90
_cell_formula_units_Z 4
_cell_length_a 13.45320(10)
_cell_length_b 25.5222(2)
_cell_length_c 16.78170(10)
_cell_measurement_reflns_used 13694
_cell_measurement_temperature 170.00(11)
_cell_measurement_theta_max 75.0510
_cell_measurement_theta_min 3.4560
_cell_volume 5762.08(7)
_computing_cell_refinement 'CrysAlisPro 1.171.40.14e (Rigaku OD, 2018)'
_computing_data_collection 'CrysAlisPro 1.171.40.14e (Rigaku OD, 2018)'
_computing_data_reduction 'CrysAlisPro 1.171.40.14e (Rigaku OD, 2018)'
_computing_molecular_graphics 'Olex2 (Dolomanov et al., 2009)'
_computing_publication_material 'Olex2 (Dolomanov et al., 2009)'
_computing_structure_refinement 'ShelXL (Sheldrick, 2015)'
_computing_structure_solution 'ShelXT (Sheldrick, 2015)'
_diffrn_ambient_environment N~2~
_diffrn_ambient_temperature 170.00(11)
_diffrn_detector 'CCD plate'
_diffrn_detector_type HyPix
_diffrn_measured_fraction_theta_full 0.998
_diffrn_measured_fraction_theta_max 0.951
_diffrn_measurement_details
;
List of Runs (angles in degrees, time in seconds):

  # Type    Start    End  Width  t~exp~   \w     \q     \k     \f   Frames
--------------------------------------------------------------------------
  1  \w    -55.00  24.00   0.50    0.10    --  -47.20  50.00  -4.00  158
  2  \w   -120.00 -35.00   0.50    0.10    --  -47.20 -50.00-150.00  170
  3  \w     45.00  78.00   0.50    0.10    --   47.20  50.00  -4.00   66
  4  \w    -16.00  34.00   0.50    0.10    --   47.20 -50.00-150.00  100
  5  \w    -69.00 -44.00   0.50    0.50    --  -99.00  50.00  -4.00   50
  6  \w   -165.00 -85.00   0.50    0.50    --  -99.00 -50.00-150.00  160
  7  \w     93.00 118.00   0.50    0.50    --  103.25  50.00  -4.00   50
  8  \w     31.00 116.00   0.50    0.50    --  103.25 -50.00-150.00  170
  9  \w   -117.00 -89.00   0.50    0.10    --  -47.20-125.00 -30.00   56
 10  \w   -119.00 -73.00   0.50    0.10    --  -47.20-125.00   0.00   92
 11  \w   -113.00 -24.00   0.50    0.50    --  -99.00  15.00-180.00  178
 12  \w   -110.00 -46.00   0.50    0.50    --  -99.00  45.00 120.00  128
 13  \w   -111.00 -65.00   0.50    0.50    --  -99.00  30.00   0.00   92
 14  \w   -166.00-117.00   0.50    0.50    --  -99.00-125.00   0.00   98
 15  \w    -97.00 -71.00   0.50    0.50    --  -99.00-125.00   0.00   52
 16  \w    129.00 154.00   0.50    0.50    --  103.25  45.00-150.00   50
 17  \w     34.00  92.00   0.50    0.50    --  103.25 -94.00  30.00  116
 18  \w     41.00 103.00   0.50    0.50    --  103.25 -30.00   0.00  124
;
_diffrn_measurement_device 'four-circle diffractometer'
_diffrn_measurement_device_type 'XtaLAB Synergy R, HyPix'
_diffrn_measurement_method '\w scans'
_diffrn_orient_matrix_type 'CrysAlisPro convention (1999,Acta A55,543-557)'
_diffrn_orient_matrix_UB_11 -0.1129878000
_diffrn_orient_matrix_UB_12 0.0078155000
_diffrn_orient_matrix_UB_13 -0.0087308000
_diffrn_orient_matrix_UB_21 -0.0001582000
_diffrn_orient_matrix_UB_22 -0.0362260000
_diffrn_orient_matrix_UB_23 -0.0733973000
_diffrn_orient_matrix_UB_31 -0.0184580000
_diffrn_orient_matrix_UB_32 -0.0476886000
_diffrn_orient_matrix_UB_33 0.0543922000
_diffrn_radiation_monochromator mirror
_diffrn_radiation_probe x-ray
_diffrn_radiation_type CuK\a
_diffrn_radiation_wavelength 1.54184
_diffrn_reflns_av_R_equivalents 0.0212
_diffrn_reflns_av_unetI/netI 0.0194
_diffrn_reflns_Laue_measured_fraction_full 0.998
_diffrn_reflns_Laue_measured_fraction_max 0.951
_diffrn_reflns_limit_h_max 16
_diffrn_reflns_limit_h_min -16
_diffrn_reflns_limit_k_max 17
_diffrn_reflns_limit_k_min -31
_diffrn_reflns_limit_l_max 21
_diffrn_reflns_limit_l_min -19
_diffrn_reflns_number 19657
_diffrn_reflns_point_group_measured_fraction_full 0.998
_diffrn_reflns_point_group_measured_fraction_max 0.951
_diffrn_reflns_theta_full 67.684
_diffrn_reflns_theta_max 75.215
_diffrn_reflns_theta_min 3.463
_diffrn_source 'Rotating-anode X-ray tube'
_diffrn_source_type 'PhotonJet R (Cu) X-ray Source'
_exptl_absorpt_coefficient_mu 0.545
_exptl_absorpt_correction_T_max 1.00000
_exptl_absorpt_correction_T_min 0.72316
_exptl_absorpt_correction_type multi-scan
_exptl_absorpt_process_details
;
CrysAlisPro 1.171.40.14e (Rigaku Oxford Diffraction, 2018)
Empirical absorption correction using spherical harmonics,
 implemented in SCALE3 ABSPACK scaling algorithm.
;
_exptl_crystal_colour 'pale colourless'
_exptl_crystal_density_diffrn 1.020
_exptl_crystal_description irregular
_exptl_crystal_F_000 1880
_exptl_crystal_size_max 0.33
_exptl_crystal_size_mid 0.25
_exptl_crystal_size_min 0.2
_refine_diff_density_max 0.689
_refine_diff_density_min -0.727
_refine_diff_density_rms 0.048
_refine_ls_extinction_method none
_refine_ls_goodness_of_fit_ref 1.042
_refine_ls_hydrogen_treatment constr
_refine_ls_matrix_type full
_refine_ls_number_parameters 302
_refine_ls_number_reflns 5669
_refine_ls_number_restraints 5
_refine_ls_restrained_S_all 1.052
_refine_ls_R_factor_all 0.0689
_refine_ls_R_factor_gt 0.0641
_refine_ls_shift/su_max 0.001
_refine_ls_shift/su_mean 0.000
_refine_ls_structure_factor_coef Fsqd
_refine_ls_weighting_details 'w=1/[\s^2^(Fo^2^)+(0.0817P)^2^+7.4168P] where P=(Fo^2^+2Fc^2^)/3'
_refine_ls_weighting_scheme calc
_refine_ls_wR_factor_gt 0.1711
_refine_ls_wR_factor_ref 0.1762
_reflns_Friedel_coverage 0.000
_reflns_number_gt 5099
_reflns_number_total 5669
_reflns_threshold_expression 'I > 2\s(I)'
_cod_data_source_file jo0c01558_si_002.cif
_cod_data_source_block tx1739_sq
_cod_database_code 4038722
_shelx_shelxl_version_number 2018/3
_chemical_oxdiff_formula CHON
_shelx_space_group_comment
;
The symmetry employed for this shelxl refinement is uniquely defined
by the following loop, which should always be used as a source of
symmetry information in preference to the above space-group names.
They are only intended as comments.
;
_reflns_odcompleteness_completeness 99.85
_reflns_odcompleteness_iscentric 1
_reflns_odcompleteness_theta 66.97
_olex2_refinement_description
;
1. Fixed Uiso
 At 1.2 times of:
  All C(H) groups, All C(H,H) groups
 At 1.5 times of:
  All C(H,H,H) groups
2. Restrained distances
 C28-C27 = C28-C28_$1 = C28_$1-C27_$1
 1.54 with sigma of 0.01
 C26-C27 = C26_$1-C27_$1
 1.46 with sigma of 0.01
3.a Ternary CH refined with riding coordinates:
 C18(H18)
3.b Secondary CH2 refined with riding coordinates:
 C4(H4A,H4B), C11(H11A,H11B), C27(H27A,H27B), C28(H28A,H28B)
3.c Aromatic/amide H refined with riding coordinates:
 C1(H1), C6(H6), C9(H9), C13(H13), C16(H16), C20(H20), C21(H21)
3.d Idealised Me refined as rotating group:
 C22(H22A,H22B,H22C), C23(H23A,H23B,H23C), C24(H24A,H24B,H24C), C25(H25A,H25B,
 H25C)
;
_olex2_submission_special_instructions 'No special instructions were received'
_oxdiff_exptl_absorpt_empirical_details
;
Empirical correction (ABSPACK) includes:
- Absorption correction using spherical harmonics
- Frame scaling
;
_oxdiff_exptl_absorpt_empirical_full_max 1.393
_oxdiff_exptl_absorpt_empirical_full_min 0.655

loop_
_space_group_symop_operation_xyz
'x, y, z'
'-x, y, -z+1/2'
'x+1/2, y+1/2, z'
'-x+1/2, y+1/2, -z+1/2'
'-x, -y, -z'
'x, -y, z-1/2'
'-x+1/2, -y+1/2, -z'
'x+1/2, -y+1/2, z-1/2'

loop_
_atom_site_label
_atom_site_type_symbol
_atom_site_fract_x
_atom_site_fract_y
_atom_site_fract_z
_atom_site_U_iso_or_equiv
_atom_site_adp_type
_atom_site_occupancy
_atom_site_site_symmetry_order
_atom_site_calc_flag
_atom_site_refinement_flags_posn
_atom_site_refinement_flags_adp
_atom_site_refinement_flags_occupancy
_atom_site_disorder_assembly
_atom_site_disorder_group
O1 O 0.70079(10) 0.81818(7) 0.21391(9) 0.0562(4) Uani 1 1 d . . . . .
O2 O 0.81186(11) 0.64446(6) 0.34726(11) 0.0593(4) Uani 1 1 d . . . . .
O3 O 0.54597(11) 0.77409(5) 0.50289(8) 0.0475(4) Uani 1 1 d . . . . .
O4 O 0.51177(11) 0.58675(5) 0.52372(7) 0.0434(3) Uani 1 1 d . . . . .
C1 C 0.52743(15) 0.82074(8) 0.17097(12) 0.0430(4) Uani 1 1 d . . . . .
H1 H 0.546617 0.821582 0.117751 0.052 Uiso 1 1 calc R . . . .
C2 C 0.60020(14) 0.81986(8) 0.22995(12) 0.0423(4) Uani 1 1 d . . . . .
C3 C 0.57340(14) 0.82040(7) 0.31029(11) 0.0401(4) Uani 1 1 d . . . . .
C4 C 0.65088(15) 0.81848(7) 0.37650(12) 0.0424(4) Uani 1 1 d . . . . .
H4A H 0.712841 0.833219 0.357249 0.051 Uiso 1 1 calc R . . . .
H4B H 0.628471 0.839545 0.421120 0.051 Uiso 1 1 calc R . . . .
C5 C 0.66844(13) 0.76272(7) 0.40417(11) 0.0387(4) Uani 1 1 d . . . . .
C6 C 0.73689(14) 0.73094(8) 0.36557(13) 0.0439(4) Uani 1 1 d . . . . .
H6 H 0.775319 0.744946 0.324734 0.053 Uiso 1 1 calc R . . . .
C7 C 0.74933(13) 0.67866(8) 0.38654(13) 0.0432(4) Uani 1 1 d . . . . .
C8 C 0.69501(14) 0.65731(7) 0.44923(11) 0.0395(4) Uani 1 1 d . . . . .
C9 C 0.62841(15) 0.68942(7) 0.48955(11) 0.0407(4) Uani 1 1 d . . . . .
H9 H 0.593052 0.675980 0.532551 0.049 Uiso 1 1 calc R . . . .
C10 C 0.61358(14) 0.74133(7) 0.46679(11) 0.0386(4) Uani 1 1 d . . . . .
C11 C 0.70362(15) 0.59955(7) 0.46981(12) 0.0428(4) Uani 1 1 d . . . . .
H11A H 0.692890 0.594655 0.526474 0.051 Uiso 1 1 calc R . . . .
H11B H 0.769873 0.587147 0.457017 0.051 Uiso 1 1 calc R . . . .
C12 C 0.62685(13) 0.56815(7) 0.42297(10) 0.0346(4) Uani 1 1 d . . . . .
C13 C 0.65079(13) 0.54517(6) 0.34993(10) 0.0328(4) Uani 1 1 d . . . . .
H13 H 0.715836 0.546515 0.331303 0.039 Uiso 1 1 calc R . . . .
C14 C 0.57819(12) 0.52036(6) 0.30499(9) 0.0294(3) Uani 1 1 d . . . . .
C15 C 0.48038(12) 0.51909(6) 0.33247(9) 0.0294(3) Uani 1 1 d . . . . .
C16 C 0.45521(13) 0.54012(7) 0.40584(10) 0.0326(4) Uani 1 1 d . . . . .
H16 H 0.390333 0.538034 0.424709 0.039 Uiso 1 1 calc R . . . .
C17 C 0.52913(14) 0.56448(7) 0.45085(10) 0.0343(4) Uani 1 1 d . . . . .
C18 C 0.59124(12) 0.49237(6) 0.22509(9) 0.0301(3) Uani 1 1 d . . . . .
H18 H 0.660159 0.492394 0.206193 0.036 Uiso 1 1 calc R . . . .
C19 C 0.54927(12) 0.43735(6) 0.23678(9) 0.0305(4) Uani 1 1 d . . . . .
C20 C 0.59865(14) 0.39065(7) 0.22365(10) 0.0375(4) Uani 1 1 d . . . . .
H20 H 0.664233 0.390603 0.206141 0.045 Uiso 1 1 calc R . . . .
C21 C 0.54864(16) 0.34358(7) 0.23705(11) 0.0436(4) Uani 1 1 d . . . . .
H21 H 0.581186 0.311930 0.228452 0.052 Uiso 1 1 calc R . . . .
C22 C 0.73001(18) 0.81984(12) 0.13216(15) 0.0655(7) Uani 1 1 d . . . . .
H22A H 0.701539 0.790567 0.104400 0.098 Uiso 1 1 calc GR . . . .
H22B H 0.801160 0.818187 0.128593 0.098 Uiso 1 1 calc GR . . . .
H22C H 0.706975 0.851865 0.108514 0.098 Uiso 1 1 calc GR . . . .
C23 C 0.8729(2) 0.66479(14) 0.2859(2) 0.0946(11) Uani 1 1 d . . . . .
H23A H 0.832018 0.681150 0.246112 0.142 Uiso 1 1 calc GR . . . .
H23B H 0.910164 0.636808 0.262071 0.142 Uiso 1 1 calc GR . . . .
H23C H 0.917794 0.690202 0.307844 0.142 Uiso 1 1 calc GR . . . .
C24 C 0.4759(2) 0.75099(11) 0.55524(16) 0.0745(8) Uani 1 1 d . . . . .
H24A H 0.442130 0.722975 0.528344 0.112 Uiso 1 1 calc GR . . . .
H24B H 0.428484 0.776920 0.571654 0.112 Uiso 1 1 calc GR . . . .
H24C H 0.509752 0.737412 0.601199 0.112 Uiso 1 1 calc GR . . . .
C25 C 0.41360(16) 0.58468(8) 0.55399(11) 0.0464(5) Uani 1 1 d . . . . .
H25A H 0.369560 0.602654 0.518229 0.070 Uiso 1 1 calc GR . . . .
H25B H 0.411514 0.601198 0.605361 0.070 Uiso 1 1 calc GR . . . .
H25C H 0.393193 0.548784 0.558919 0.070 Uiso 1 1 calc GR . . . .
N1 N 0.2824(4) 0.67556(15) 0.4221(3) 0.1414(17) Uani 1 1 d . . . . .
C26 C 0.3362(6) 0.67150(19) 0.3706(2) 0.177(4) Uani 1 1 d D . . . .
C27 C 0.3840(5) 0.6663(2) 0.2919(2) 0.210(4) Uani 1 1 d D . . . .
H27A H 0.366169 0.632589 0.269259 0.252 Uiso 1 1 calc R . . . .
H27B H 0.358156 0.693273 0.256839 0.252 Uiso 1 1 calc R . . . .
C28 C 0.4926(4) 0.6705(2) 0.2945(3) 0.301(9) Uani 1 1 d D . . . .
H28A H 0.523608 0.640626 0.320206 0.361 Uiso 1 1 calc R . . . .
H28B H 0.514965 0.702755 0.319283 0.361 Uiso 1 1 calc R . . . .

loop_
_atom_site_aniso_label
_atom_site_aniso_U_11
_atom_site_aniso_U_22
_atom_site_aniso_U_33
_atom_site_aniso_U_23
_atom_site_aniso_U_13
_atom_site_aniso_U_12
O1 0.0391(8) 0.0816(11) 0.0478(8) 0.0049(7) -0.0011(6) -0.0150(7)
O2 0.0434(8) 0.0564(9) 0.0781(11) -0.0135(8) 0.0102(7) 0.0033(7)
O3 0.0569(8) 0.0388(7) 0.0470(8) -0.0025(6) 0.0022(6) 0.0061(6)
O4 0.0608(8) 0.0403(7) 0.0290(6) -0.0080(5) 0.0004(6) 0.0019(6)
C1 0.0474(11) 0.0438(10) 0.0378(9) 0.0030(8) -0.0029(8) -0.0053(8)
C2 0.0391(10) 0.0429(10) 0.0448(10) 0.0027(8) -0.0027(8) -0.0086(8)
C3 0.0439(10) 0.0348(9) 0.0417(10) -0.0001(7) -0.0066(8) -0.0040(7)
C4 0.0459(10) 0.0376(10) 0.0437(10) 0.0000(8) -0.0090(8) -0.0091(8)
C5 0.0370(9) 0.0379(9) 0.0411(10) -0.0042(7) -0.0121(7) -0.0062(7)
C6 0.0333(9) 0.0467(11) 0.0516(11) -0.0044(9) -0.0036(8) -0.0103(8)
C7 0.0311(9) 0.0446(10) 0.0539(11) -0.0113(9) -0.0063(8) -0.0022(7)
C8 0.0403(9) 0.0369(9) 0.0412(10) -0.0077(8) -0.0151(8) -0.0013(7)
C9 0.0515(11) 0.0363(9) 0.0343(9) -0.0045(7) -0.0093(8) -0.0012(8)
C10 0.0433(10) 0.0358(9) 0.0366(9) -0.0061(7) -0.0093(7) 0.0008(7)
C11 0.0474(11) 0.0385(10) 0.0425(10) -0.0072(8) -0.0167(8) 0.0049(8)
C12 0.0416(9) 0.0289(8) 0.0332(8) -0.0011(7) -0.0094(7) 0.0039(7)
C13 0.0347(8) 0.0294(8) 0.0342(8) 0.0008(7) -0.0042(7) 0.0032(6)
C14 0.0338(8) 0.0279(8) 0.0265(8) 0.0011(6) -0.0007(6) 0.0019(6)
C15 0.0358(8) 0.0269(8) 0.0255(7) 0.0021(6) -0.0003(6) 0.0012(6)
C16 0.0392(9) 0.0308(8) 0.0280(8) 0.0009(6) 0.0032(7) 0.0023(7)
C17 0.0493(10) 0.0276(8) 0.0259(8) -0.0012(6) -0.0021(7) 0.0045(7)
C18 0.0312(8) 0.0326(8) 0.0266(8) -0.0009(6) 0.0013(6) 0.0019(6)
C19 0.0390(9) 0.0312(8) 0.0213(7) -0.0005(6) -0.0030(6) 0.0021(7)
C20 0.0472(10) 0.0369(9) 0.0285(8) -0.0034(7) -0.0032(7) 0.0069(8)
C21 0.0652(12) 0.0299(9) 0.0356(9) -0.0034(7) -0.0090(8) 0.0072(8)
C22 0.0484(12) 0.094(2) 0.0545(13) 0.0079(13) 0.0063(10) -0.0176(12)
C23 0.0644(17) 0.086(2) 0.133(3) -0.011(2) 0.0491(19) 0.0008(15)
C24 0.114(2) 0.0563(14) 0.0537(14) 0.0092(11) 0.0364(14) 0.0246(14)
C25 0.0680(13) 0.0445(11) 0.0267(8) -0.0020(7) 0.0043(8) 0.0151(9)
N1 0.218(5) 0.095(3) 0.110(3) -0.001(2) -0.075(3) 0.026(3)
C26 0.377(11) 0.084(3) 0.069(2) 0.017(2) -0.039(4) 0.076(4)
C27 0.444(13) 0.124(4) 0.061(2) 0.005(2) -0.014(4) 0.023(6)
C28 0.250(8) 0.080(3) 0.57(2) 0.002(6) -0.325(13) 0.001(4)

loop_
_atom_type_symbol
_atom_type_description
_atom_type_scat_dispersion_real
_atom_type_scat_dispersion_imag
_atom_type_scat_source
C C 0.0181 0.0091 'International Tables Vol C Tables 4.2.6.8 and 6.1.1.4'
H H 0.0000 0.0000 'International Tables Vol C Tables 4.2.6.8 and 6.1.1.4'
N N 0.0311 0.0180 'International Tables Vol C Tables 4.2.6.8 and 6.1.1.4'
O O 0.0492 0.0322 'International Tables Vol C Tables 4.2.6.8 and 6.1.1.4'

loop_
_geom_angle_atom_site_label_1
_geom_angle_atom_site_label_2
_geom_angle_atom_site_label_3
_geom_angle
_geom_angle_site_symmetry_1
_geom_angle_site_symmetry_3
_geom_angle_publ_flag
C2 O1 C22 117.16(17) . . ?
C7 O2 C23 118.0(2) . . ?
C10 O3 C24 117.38(16) . . ?
C17 O4 C25 117.68(15) . . ?
C2 C1 C3 121.61(19) . 2_655 ?
O1 C2 C1 123.45(18) . . ?
O1 C2 C3 116.24(17) . . ?
C1 C2 C3 120.32(19) . . ?
C1 C3 C2 118.04(18) 2_655 . ?
C1 C3 C4 120.10(18) 2_655 . ?
C2 C3 C4 121.81(18) . . ?
C5 C4 C3 111.11(15) . . ?
C6 C5 C4 120.61(18) . . ?
C6 C5 C10 118.30(18) . . ?
C10 C5 C4 121.04(17) . . ?
C5 C6 C7 121.52(19) . . ?
O2 C7 C6 124.0(2) . . ?
O2 C7 C8 115.69(18) . . ?
C6 C7 C8 120.25(18) . . ?
C7 C8 C11 120.78(18) . . ?
C9 C8 C7 118.40(18) . . ?
C9 C8 C11 120.72(18) . . ?
C8 C9 C10 121.30(19) . . ?
O3 C10 C5 116.34(17) . . ?
O3 C10 C9 123.49(18) . . ?
C9 C10 C5 120.18(18) . . ?
C8 C11 C12 109.97(14) . . ?
C13 C12 C11 121.11(17) . . ?
C13 C12 C17 118.85(15) . . ?
C17 C12 C11 119.94(16) . . ?
C14 C13 C12 120.43(16) . . ?
C13 C14 C15 119.68(15) . . ?
C13 C14 C18 127.52(15) . . ?
C15 C14 C18 112.80(14) . . ?
C14 C15 C18 113.38(14) . 2_655 ?
C16 C15 C14 121.05(15) . . ?
C16 C15 C18 125.57(15) . 2_655 ?
C15 C16 C17 118.66(16) . . ?
O4 C17 C12 115.58(16) . . ?
O4 C17 C16 123.17(17) . . ?
C16 C17 C12 121.25(15) . . ?
C15 C18 C14 105.89(13) 2_655 . ?
C15 C18 C19 105.01(13) 2_655 . ?
C19 C18 C14 105.94(13) . . ?
C19 C19 C18 113.06(9) 2_655 . ?
C20 C19 C18 126.52(16) . . ?
C20 C19 C19 120.42(11) . 2_655 ?
C19 C20 C21 119.02(18) . . ?
C21 C21 C20 120.56(11) 2_655 . ?
N1 C26 C27 166.1(8) . . ?
C28 C27 C26 113.6(5) . . ?
C27 C28 C28 95.8(4) . 2_655 ?

loop_
_geom_bond_atom_site_label_1
_geom_bond_atom_site_label_2
_geom_bond_distance
_geom_bond_site_symmetry_2
_geom_bond_publ_flag
O1 C2 1.380(2) . ?
O1 C22 1.428(3) . ?
O2 C7 1.380(2) . ?
O2 C23 1.416(3) . ?
O3 C10 1.376(2) . ?
O3 C24 1.417(3) . ?
O4 C17 1.369(2) . ?
O4 C25 1.416(3) . ?
C1 C2 1.392(3) . ?
C1 C3 1.393(3) 2_655 ?
C2 C3 1.396(3) . ?
C3 C4 1.524(3) . ?
C4 C5 1.515(3) . ?
C5 C6 1.388(3) . ?
C5 C10 1.395(3) . ?
C6 C7 1.390(3) . ?
C7 C8 1.392(3) . ?
C8 C9 1.390(3) . ?
C8 C11 1.518(3) . ?
C9 C10 1.393(3) . ?
C11 C12 1.525(2) . ?
C12 C13 1.397(2) . ?
C12 C17 1.399(3) . ?
C13 C14 1.387(2) . ?
C14 C15 1.395(2) . ?
C14 C18 1.529(2) . ?
C15 C16 1.385(2) . ?
C15 C18 1.525(2) 2_655 ?
C16 C17 1.395(2) . ?
C18 C19 1.526(2) . ?
C19 C19 1.398(3) 2_655 ?
C19 C20 1.382(2) . ?
C20 C21 1.395(3) . ?
C21 C21 1.379(4) 2_655 ?
N1 C26 1.132(7) . ?
C26 C27 1.475(5) . ?
C27 C28 1.466(6) . ?
C28 C28 1.507(9) 2_655 ?

loop_
_smtbx_masks_void_nr
_smtbx_masks_void_average_x
_smtbx_masks_void_average_y
_smtbx_masks_void_average_z
_smtbx_masks_void_volume
_smtbx_masks_void_count_electrons
_smtbx_masks_void_content
1 0.000 0.500 -0.158 818.2 182.0 ?
2 0.500 0.000 -0.529 818.2 182.0 ?
